data_1558427
loop_
_publ_author_name
'Zhou, Fulin'
'Zhou, Fujian'
'Su, Rongchuan'
'Yang, Yudong'
'You, Jingsong'

_publ_section_title
;
 Build-Up of Double Carbohelicenes Using Nitroarenes: Dual Role of the
 Nitro Functionality as Activation and Leaving Group
;
_journal_name_full 'Chemical Science'
_journal_paper_doi 10.1039/D0SC02058C
_journal_year 2020
_chemical_formula_moiety 'C34 H18'
_chemical_formula_sum 'C34 H18'
_chemical_formula_weight 426.48
_space_group_crystal_system orthorhombic
_space_group_IT_number 62
_space_group_name_Hall '-P 2ac 2n'
_space_group_name_H-M_alt 'P n m a'
_atom_sites_solution_hydrogens geom
_atom_sites_solution_primary direct
_audit_creation_date 2018-12-24
_audit_creation_method
;
Olex2 1.2
(compiled 2016.02.19 svn.r3266 for OlexSys, GUI svn.r5155)
;
_audit_update_record
;
2020-01-03 deposited with the CCDC.	2020-06-24 downloaded from the CCDC.
;
_cell_angle_alpha 90
_cell_angle_beta 90
_cell_angle_gamma 90
_cell_formula_units_Z 4
_cell_length_a 7.8468(6)
_cell_length_b 23.408(2)
_cell_length_c 11.3681(9)
_cell_measurement_reflns_used 1906
_cell_measurement_temperature 292.2(5)
_cell_measurement_theta_max 72.0090
_cell_measurement_theta_min 4.2640
_cell_volume 2088.1(3)
_computing_cell_refinement 'CrysAlisPro 1.171.38.46 (Rigaku OD, 2015)'
_computing_data_collection 'CrysAlisPro 1.171.38.46 (Rigaku OD, 2015)'
_computing_data_reduction 'CrysAlisPro 1.171.38.46 (Rigaku OD, 2015)'
_computing_molecular_graphics 'Olex2 (Dolomanov et al., 2009)'
_computing_publication_material 'Olex2 (Dolomanov et al., 2009)'
_computing_structure_refinement 'ShelXL (Sheldrick, 2015)'
_computing_structure_solution 'ShelXT (Sheldrick, 2015)'
_diffrn_ambient_environment air
_diffrn_ambient_temperature 292.2(5)
_diffrn_detector 'CCD plate'
_diffrn_detector_area_resol_mean 15.9595
_diffrn_detector_type EosS2
_diffrn_measured_fraction_theta_full 0.973
_diffrn_measured_fraction_theta_max 0.973
_diffrn_measurement_details
;
List of Runs (angles in degrees, time in seconds):

  # Type    Start    End  Width  t~exp~   \w     \q     \k     \f   Frames
#--------------------------------------------------------------------------
  1  \w    -53.00  31.00   1.00    2.52    --  -36.29  57.00  90.00   84
  2  \w   -104.00 -20.00   1.00    2.52    --  -36.29 -57.00 -30.00   84
  3  \w    -31.00  63.00   1.00    2.52    --   36.29 -77.00-120.00   94
  4  \w     23.00  90.00   1.00    2.52    --   36.29-125.00-120.00   67
  5  \w     39.00 109.00   1.00   10.10    --  108.71 -94.00 150.00   70
  6  \w     42.00 127.00   1.00   10.10    --  108.71 -61.00-120.00   85
  7  \w     40.00 126.00   1.00   10.10    --  108.71 -45.00 -30.00   86
  8  \w    100.00 150.00   1.00   10.10    --  108.71 111.00 150.00   50
;
_diffrn_measurement_device 'four-circle diffractometer'
_diffrn_measurement_device_type 'New Gemini, Dual, Cu at zero, EosS2'
_diffrn_measurement_method '\w scans'
_diffrn_orient_matrix_type 'CrysAlisPro convention (1999,Acta A55,543-557)'
_diffrn_orient_matrix_UB_11 -0.0576150000
_diffrn_orient_matrix_UB_12 0.0628105000
_diffrn_orient_matrix_UB_13 0.0113578000
_diffrn_orient_matrix_UB_21 0.1568103000
_diffrn_orient_matrix_UB_22 0.0130501000
_diffrn_orient_matrix_UB_23 0.0771729000
_diffrn_orient_matrix_UB_31 0.1032045000
_diffrn_orient_matrix_UB_32 0.0150005000
_diffrn_orient_matrix_UB_33 -0.1106268000
_diffrn_radiation_monochromator graphite
_diffrn_radiation_probe x-ray
_diffrn_radiation_type CuK\a
_diffrn_radiation_wavelength 1.54184
_diffrn_reflns_av_R_equivalents 0.0329
_diffrn_reflns_av_unetI/netI 0.0315
_diffrn_reflns_Laue_measured_fraction_full 0.973
_diffrn_reflns_Laue_measured_fraction_max 0.973
_diffrn_reflns_limit_h_max 9
_diffrn_reflns_limit_h_min -5
_diffrn_reflns_limit_k_max 27
_diffrn_reflns_limit_k_min -18
_diffrn_reflns_limit_l_max 7
_diffrn_reflns_limit_l_min -13
_diffrn_reflns_number 5041
_diffrn_reflns_point_group_measured_fraction_full 0.973
_diffrn_reflns_point_group_measured_fraction_max 0.973
_diffrn_reflns_theta_full 67.032
_diffrn_reflns_theta_max 67.032
_diffrn_reflns_theta_min 3.777
_diffrn_source 'fine-focus sealed X-ray tube'
_diffrn_source_type 'Enhance (Cu) X-ray Source'
_exptl_absorpt_coefficient_mu 0.588
_exptl_absorpt_correction_T_max 1.00000
_exptl_absorpt_correction_T_min 0.80684
_exptl_absorpt_correction_type multi-scan
_exptl_absorpt_process_details
;
CrysAlisPro 1.171.38.46 (Rigaku Oxford Diffraction, 2015)
Empirical absorption correction using spherical harmonics,
 implemented in SCALE3 ABSPACK scaling algorithm.
;
_exptl_crystal_colour 'clear yellowish yellow'
_exptl_crystal_colour_lustre clear
_exptl_crystal_colour_modifier yellowish
_exptl_crystal_colour_primary yellow
_exptl_crystal_density_diffrn 1.357
_exptl_crystal_description block
_exptl_crystal_F_000 888
_exptl_crystal_size_max 0.5
_exptl_crystal_size_mid 0.5
_exptl_crystal_size_min 0.3
_refine_diff_density_max 0.165
_refine_diff_density_min -0.320
_refine_diff_density_rms 0.048
_refine_ls_extinction_method none
_refine_ls_goodness_of_fit_ref 1.144
_refine_ls_hydrogen_treatment constr
_refine_ls_matrix_type full
_refine_ls_number_parameters 154
_refine_ls_number_reflns 1863
_refine_ls_number_restraints 0
_refine_ls_restrained_S_all 1.144
_refine_ls_R_factor_all 0.0920
_refine_ls_R_factor_gt 0.0820
_refine_ls_shift/su_max 0.000
_refine_ls_shift/su_mean 0.000
_refine_ls_structure_factor_coef Fsqd
_refine_ls_weighting_details 'w=1/[\s^2^(Fo^2^)+(0.0794P)^2^+1.7193P] where P=(Fo^2^+2Fc^2^)/3'
_refine_ls_weighting_scheme calc
_refine_ls_wR_factor_gt 0.2225
_refine_ls_wR_factor_ref 0.2300
_reflns_Friedel_coverage 0.000
_reflns_number_gt 1521
_reflns_number_total 1863
_reflns_threshold_expression 'I > 2\s(I)'
_cod_data_source_file d0sc02058c2.cif
_cod_data_source_block zfl-5-2
_cod_original_cell_volume 2088.0(3)
_cod_database_code 1558427
_shelx_space_group_comment
;
The symmetry employed for this shelxl refinement is uniquely defined
by the following loop, which should always be used as a source of
symmetry information in preference to the above space-group names.
They are only intended as comments.
;
_reflns_odcompleteness_completeness 97.39
_reflns_odcompleteness_iscentric 1
_reflns_odcompleteness_theta 66.97
_olex2_refinement_description
;
1. Fixed Uiso
 At 1.2 times of:
  All C(H) groups
2.a Aromatic/amide H refined with riding coordinates:
 C009(H009), C00A(H00A), C00B(H00B), C00C(H00C), C00D(H00D), C00E(H00E),
 C00F(H00F), C00G(H00G), C00H(H00H)
;
_shelx_shelxl_version_number 2014/7
_olex2_date_sample_data_collection 2018-12-24
_olex2_submission_special_instructions 'No special instructions were received'
_oxdiff_exptl_absorpt_empirical_details
;
Empirical correction (ABSPACK) includes:
- Absorption correction using spherical harmonics
- Frame scaling
- Detector area scaling
;
_oxdiff_exptl_absorpt_empirical_full_max 1.483
_oxdiff_exptl_absorpt_empirical_full_min 0.694

loop_
_space_group_symop_operation_xyz
'x, y, z'
'-x+1/2, -y, z+1/2'
'-x, y+1/2, -z'
'x+1/2, -y+1/2, -z+1/2'
'-x, -y, -z'
'x-1/2, y, -z-1/2'
'x, -y-1/2, z'
'-x-1/2, y-1/2, z-1/2'

loop_
_atom_site_label
_atom_site_type_symbol
_atom_site_fract_x
_atom_site_fract_y
_atom_site_fract_z
_atom_site_U_iso_or_equiv
_atom_site_adp_type
_atom_site_occupancy
_atom_site_site_symmetry_order
_atom_site_calc_flag
_atom_site_refinement_flags_posn
_atom_site_refinement_flags_adp
_atom_site_refinement_flags_occupancy
_atom_site_disorder_assembly
_atom_site_disorder_group
C001 C 0.4163(4) 0.31177(16) 0.5490(2) 0.0551(8) Uani 1 1 d . . . . .
C002 C 0.3586(4) 0.28021(14) 0.4463(2) 0.0499(8) Uani 1 1 d . . . . .
C003 C 0.3047(4) 0.31051(15) 0.3474(3) 0.0517(8) Uani 1 1 d . . . . .
C004 C 0.3029(4) 0.28033(15) 0.2366(3) 0.0576(9) Uani 1 1 d . . . . .
C005 C 0.3153(4) 0.40130(16) 0.4593(3) 0.0670(10) Uani 1 1 d . . . . .
C006 C 0.4098(4) 0.37142(18) 0.5503(3) 0.0657(10) Uani 1 1 d . . . . .
C007 C 0.4898(4) 0.28120(17) 0.6444(3) 0.0658(11) Uani 1 1 d . . . . .
C008 C 0.2601(4) 0.37040(16) 0.3595(3) 0.0616(9) Uani 1 1 d . . . . .
C009 C 0.3223(4) 0.3089(2) 0.1276(3) 0.0733(12) Uani 1 1 d . . . . .
H009 H 0.3235 0.3486 0.1260 0.088 Uiso 1 1 calc R . . . .
C00A C 0.1499(4) 0.39805(18) 0.2801(4) 0.0768(12) Uani 1 1 d . . . . .
H00A H 0.1085 0.3779 0.2156 0.092 Uiso 1 1 calc R . . . .
C00B C 0.2677(6) 0.45897(18) 0.4698(5) 0.0893(14) Uani 1 1 d . . . . .
H00B H 0.3073 0.4800 0.5336 0.107 Uiso 1 1 calc R . . . .
C00C C 0.5618(5) 0.3127(2) 0.7356(3) 0.0856(14) Uani 1 1 d . . . . .
H00C H 0.6103 0.2934 0.7989 0.103 Uiso 1 1 calc R . . . .
C00D C 0.3394(5) 0.2794(2) 0.0255(3) 0.0935(18) Uani 1 1 d . . . . .
H00D H 0.3511 0.2991 -0.0451 0.112 Uiso 1 1 calc R . . . .
C00E C 0.4878(5) 0.4004(2) 0.6439(4) 0.0913(15) Uani 1 1 d . . . . .
H00E H 0.4885 0.4402 0.6447 0.110 Uiso 1 1 calc R . . . .
C00F C 0.5632(6) 0.3708(3) 0.7347(4) 0.1046(19) Uani 1 1 d . . . . .
H00F H 0.6154 0.3907 0.7957 0.125 Uiso 1 1 calc R . . . .
C00G C 0.1015(5) 0.4542(2) 0.2955(5) 0.0971(16) Uani 1 1 d . . . . .
H00G H 0.0264 0.4712 0.2428 0.117 Uiso 1 1 calc R . . . .
C00H C 0.1647(6) 0.4851(2) 0.3889(5) 0.1045(17) Uani 1 1 d . . . . .
H00H H 0.1374 0.5236 0.3969 0.125 Uiso 1 1 calc R . . . .

loop_
_atom_site_aniso_label
_atom_site_aniso_U_11
_atom_site_aniso_U_22
_atom_site_aniso_U_33
_atom_site_aniso_U_23
_atom_site_aniso_U_13
_atom_site_aniso_U_12
C001 0.0325(14) 0.093(2) 0.0400(15) -0.0060(15) 0.0026(12) -0.0055(15)
C002 0.0305(13) 0.080(2) 0.0391(14) -0.0020(13) 0.0007(11) -0.0023(13)
C003 0.0303(13) 0.079(2) 0.0457(16) 0.0059(14) -0.0026(12) -0.0088(14)
C004 0.0320(14) 0.098(2) 0.0429(16) 0.0066(15) -0.0061(12) -0.0050(14)
C005 0.0413(17) 0.082(2) 0.077(2) -0.008(2) 0.0102(16) -0.0102(17)
C006 0.0393(16) 0.095(3) 0.062(2) -0.0202(19) 0.0057(15) -0.0091(17)
C007 0.0348(14) 0.124(3) 0.0386(15) -0.0094(16) 0.0004(13) -0.0032(16)
C008 0.0331(15) 0.077(2) 0.075(2) 0.0050(19) -0.0021(15) -0.0081(15)
C009 0.0448(18) 0.126(3) 0.0490(18) 0.019(2) -0.0084(15) -0.015(2)
C00A 0.0437(18) 0.089(3) 0.098(3) 0.025(2) -0.0092(19) -0.0126(18)
C00B 0.067(2) 0.084(3) 0.117(4) -0.017(3) 0.016(3) -0.009(2)
C00C 0.050(2) 0.160(4) 0.047(2) -0.022(2) -0.0068(16) -0.002(3)
C00D 0.0521(19) 0.192(5) 0.0364(16) 0.019(2) -0.0043(14) -0.010(2)
C00E 0.060(2) 0.125(4) 0.089(3) -0.046(3) 0.002(2) -0.018(3)
C00F 0.059(2) 0.182(5) 0.072(3) -0.055(3) -0.008(2) -0.014(3)
C00G 0.053(2) 0.091(3) 0.147(5) 0.033(3) -0.006(3) -0.005(2)
C00H 0.070(3) 0.078(3) 0.166(5) 0.008(3) 0.017(3) 0.002(2)

loop_
_atom_type_symbol
_atom_type_description
_atom_type_scat_dispersion_real
_atom_type_scat_dispersion_imag
_atom_type_scat_source
C C 0.0181 0.0091 'International Tables Vol C Tables 4.2.6.8 and 6.1.1.4'
H H 0.0000 0.0000 'International Tables Vol C Tables 4.2.6.8 and 6.1.1.4'

loop_
_geom_angle_atom_site_label_1
_geom_angle_atom_site_label_2
_geom_angle_atom_site_label_3
_geom_angle
_geom_angle_site_symmetry_1
_geom_angle_site_symmetry_3
_geom_angle_publ_flag
C006 C001 C002 120.3(3) . . ?
C006 C001 C007 120.6(3) . . ?
C007 C001 C002 118.9(3) . . ?
C002 C002 C001 120.54(19) 7_565 . ?
C003 C002 C001 118.9(3) . . ?
C003 C002 C002 120.55(19) . 7_565 ?
C002 C003 C004 117.2(3) . . ?
C002 C003 C008 119.2(3) . . ?
C004 C003 C008 123.5(3) . . ?
C004 C004 C003 119.29(19) 7_565 . ?
C009 C004 C003 122.1(3) . . ?
C009 C004 C004 118.2(2) . 7_565 ?
C008 C005 C006 118.8(3) . . ?
C00B C005 C006 122.6(4) . . ?
C00B C005 C008 118.5(4) . . ?
C001 C006 C005 119.5(3) . . ?
C001 C006 C00E 118.4(4) . . ?
C00E C006 C005 122.0(4) . . ?
C001 C007 C007 120.2(2) . 7_565 ?
C00C C007 C001 117.8(4) . . ?
C00C C007 C007 122.0(3) . 7_565 ?
C005 C008 C003 119.7(3) . . ?
C00A C008 C003 122.1(3) . . ?
C00A C008 C005 117.9(4) . . ?
C004 C009 H009 119.4 . . ?
C00D C009 C004 121.2(4) . . ?
C00D C009 H009 119.4 . . ?
C008 C00A H00A 119.1 . . ?
C00G C00A C008 121.8(4) . . ?
C00G C00A H00A 119.1 . . ?
C005 C00B H00B 119.0 . . ?
C00H C00B C005 121.9(5) . . ?
C00H C00B H00B 119.0 . . ?
C007 C00C H00C 119.1 . . ?
C00F C00C C007 121.8(4) . . ?
C00F C00C H00C 119.1 . . ?
C009 C00D C00D 120.6(3) . 7_565 ?
C009 C00D H00D 119.7 . . ?
C00D C00D H00D 119.7 7_565 . ?
C006 C00E H00E 119.6 . . ?
C00F C00E C006 120.8(5) . . ?
C00F C00E H00E 119.6 . . ?
C00C C00F C00E 120.4(4) . . ?
C00C C00F H00F 119.8 . . ?
C00E C00F H00F 119.8 . . ?
C00A C00G H00G 120.0 . . ?
C00H C00G C00A 120.0(5) . . ?
C00H C00G H00G 120.0 . . ?
C00B C00H C00G 119.7(5) . . ?
C00B C00H H00H 120.1 . . ?
C00G C00H H00H 120.1 . . ?

loop_
_geom_bond_atom_site_label_1
_geom_bond_atom_site_label_2
_geom_bond_distance
_geom_bond_site_symmetry_2
_geom_bond_publ_flag
C001 C002 1.454(4) . ?
C001 C006 1.397(5) . ?
C001 C007 1.421(5) . ?
C002 C002 1.415(6) 7_565 ?
C002 C003 1.395(4) . ?
C003 C004 1.444(4) . ?
C003 C008 1.451(5) . ?
C004 C004 1.420(7) 7_565 ?
C004 C009 1.416(4) . ?
C005 C006 1.452(5) . ?
C005 C008 1.414(5) . ?
C005 C00B 1.406(5) . ?
C006 C00E 1.403(5) . ?
C007 C007 1.461(8) 7_565 ?
C007 C00C 1.392(5) . ?
C008 C00A 1.407(5) . ?
C009 H009 0.9300 . ?
C009 C00D 1.358(5) . ?
C00A H00A 0.9300 . ?
C00A C00G 1.379(6) . ?
C00B H00B 0.9300 . ?
C00B C00H 1.369(7) . ?
C00C H00C 0.9300 . ?
C00C C00F 1.361(7) . ?
C00D C00D 1.376(9) 7_565 ?
C00D H00D 0.9300 . ?
C00E H00E 0.9300 . ?
C00E C00F 1.377(7) . ?
C00F H00F 0.9300 . ?
C00G H00G 0.9300 . ?
C00G C00H 1.377(7) . ?
C00H H00H 0.9300 . ?
